data_7720819
loop_
_publ_author_name
'Kramer, Wesley W.'
'Sheridan, Thomas R.'
'P&#xe9;rez-V&#xe1;zquez, Jorge'
'Boivin, Christophe A.'
'Browne, Amanda M.'
'Logan, Catherine G.'
'Sanders, Brian C.'

_publ_section_title
;
 Pendant-cation assisted spontaneous axial halide substitution in group 7
 M(L)(CO)<sub>3</sub>X complexes.
;
_journal_issue 13
_journal_name_full 'Dalton transactions (Cambridge, England : 2003)'
_journal_page_first 5197
_journal_page_last 5209
_journal_paper_doi 10.1039/d5dt02433a
_journal_volume 55
_journal_year 2026
_chemical_formula_moiety 'C23H31N5O3Re2+ 3(F6P-) 0.5(H3C2N) 0.5(H10C2O)'
_chemical_formula_sum 'C28 H40.5 F18 N6.5 O3.5 P3 Re'
_chemical_formula_weight 1145.28
_space_group_crystal_system triclinic
_space_group_IT_number 2
_space_group_name_Hall '-P 1'
_space_group_name_H-M_alt 'P -1'
_atom_sites_solution_hydrogens geom
_atom_sites_solution_primary direct
_atom_sites_solution_secondary difmap
_audit_creation_method SHELXL-2016/6
_audit_update_record
;
2025-10-15 deposited with the CCDC.	2026-01-06 downloaded from the CCDC.
;
_cell_angle_alpha 113.8926(17)
_cell_angle_beta 96.814(2)
_cell_angle_gamma 111.3674(18)
_cell_formula_units_Z 2
_cell_length_a 13.0356(6)
_cell_length_b 13.2377(6)
_cell_length_c 14.7412(7)
_cell_measurement_reflns_used 9959
_cell_measurement_temperature 100(2)
_cell_measurement_theta_max 32.05
_cell_measurement_theta_min 2.24
_cell_volume 2057.32(18)
_computing_cell_refinement 'SAINT v8.38A (Bruker-AXS, 2013)'
_computing_data_collection 'APEX3 v2017.3-0 (Bruker-AXS, 2017)'
_computing_data_reduction 'SAINT v8.38A (Bruker-AXS, 2013)'
_computing_molecular_graphics 'Bruker SHELXTL'
_computing_publication_material 'Bruker SHELXTL'
_computing_structure_refinement 'SHELXL-2016/6 (Sheldrick, 2016)'
_computing_structure_solution 'SHELXS-2013/1 (Sheldrick, 2013)'
_diffrn_ambient_temperature 100(2)
_diffrn_detector_area_resol_mean 10.24
_diffrn_measured_fraction_theta_full 0.998
_diffrn_measured_fraction_theta_max 0.997
_diffrn_measurement_device_type 'Bruker D8 VENTURE Kappa Duo PHOTON 100 CMOS'
_diffrn_measurement_method '\f and \w scans'
_diffrn_radiation_type MoK\a
_diffrn_radiation_wavelength 0.71073
_diffrn_reflns_av_R_equivalents 0.0474
_diffrn_reflns_av_unetI/netI 0.0653
_diffrn_reflns_Laue_measured_fraction_full 0.998
_diffrn_reflns_Laue_measured_fraction_max 0.997
_diffrn_reflns_limit_h_max 21
_diffrn_reflns_limit_h_min -21
_diffrn_reflns_limit_k_max 22
_diffrn_reflns_limit_k_min -22
_diffrn_reflns_limit_l_max 24
_diffrn_reflns_limit_l_min -24
_diffrn_reflns_number 60104
_diffrn_reflns_point_group_measured_fraction_full 0.998
_diffrn_reflns_point_group_measured_fraction_max 0.997
_diffrn_reflns_theta_full 25.242
_diffrn_reflns_theta_max 36.384
_diffrn_reflns_theta_min 2.243
_diffrn_source 'I\mS HB micro-focus sealed tube'
_exptl_absorpt_coefficient_mu 3.193
_exptl_absorpt_correction_T_max 0.7471
_exptl_absorpt_correction_T_min 0.6088
_exptl_absorpt_correction_type multi-scan
_exptl_absorpt_process_details 'SADABS-2016/2 (Sheldrick, 2014)'
_exptl_crystal_colour yellow
_exptl_crystal_density_diffrn 1.849
_exptl_crystal_density_method 'not measured'
_exptl_crystal_description Block
_exptl_crystal_F_000 1128
_exptl_crystal_recrystallization_method
'Re-crystallisation from solvent: Et2O/MeCN+ tetrabutylammonium hexafluorophosphate'
_exptl_crystal_size_max 0.350
_exptl_crystal_size_mid 0.250
_exptl_crystal_size_min 0.100
_refine_diff_density_max 1.432
_refine_diff_density_min -1.097
_refine_diff_density_rms 0.150
_refine_ls_extinction_method none
_refine_ls_goodness_of_fit_ref 1.031
_refine_ls_hydrogen_treatment constr
_refine_ls_matrix_type full
_refine_ls_number_parameters 773
_refine_ls_number_reflns 19968
_refine_ls_number_restraints 1498
_refine_ls_restrained_S_all 2.507
_refine_ls_R_factor_all 0.0644
_refine_ls_R_factor_gt 0.0415
_refine_ls_shift/su_max 0.004
_refine_ls_shift/su_mean 0.000
_refine_ls_structure_factor_coef Fsqd
_refine_ls_weighting_details 'w=1/[\s^2^(Fo^2^)+(0.0233P)^2^+1.2926P] where P=(Fo^2^+2Fc^2^)/3'
_refine_ls_weighting_scheme calc
_refine_ls_wR_factor_gt 0.0665
_refine_ls_wR_factor_ref 0.0717
_reflns_Friedel_coverage 0.000
_reflns_number_gt 15842
_reflns_number_total 19968
_reflns_threshold_expression 'I > 2\s(I)'
_cod_data_source_file d5dt02433a2.cif
_cod_data_source_block P17338
_cod_original_cell_volume 2057.32(17)
_cod_original_formula_sum 'C28 H40.50 F18 N6.50 O3.50 P3 Re'
_cod_database_code 7720819
_shelx_shelxl_version_number 2016/6
_shelx_space_group_comment
; 
The symmetry employed for this shelxl refinement is uniquely defined 
by the following loop, which should always be used as a source of 
symmetry information in preference to the above space-group names. 
They are only intended as comments. 
;
_shelx_estimated_absorpt_t_min 0.401
_shelx_estimated_absorpt_t_max 0.741

loop_
_space_group_symop_operation_xyz
'x, y, z'
'-x, -y, -z'

loop_
_atom_site_label
_atom_site_type_symbol
_atom_site_fract_x
_atom_site_fract_y
_atom_site_fract_z
_atom_site_U_iso_or_equiv
_atom_site_adp_type
_atom_site_occupancy
_atom_site_site_symmetry_order
_atom_site_calc_flag
_atom_site_refinement_flags_posn
_atom_site_refinement_flags_adp
_atom_site_refinement_flags_occupancy
_atom_site_disorder_assembly
_atom_site_disorder_group
Re1 Re 0.59114(2) 0.41224(2) 0.16091(2) 0.01663(2) Uani 1 1 d D . . . .
N1 N 0.57656(16) 0.28374(16) 0.22034(14) 0.0163(3) Uani 1 1 d . . . . .
C1 C 0.54044(19) 0.16158(19) 0.16122(17) 0.0189(4) Uani 1 1 d . . . . .
H1 H 0.517099 0.126778 0.087385 0.023 Uiso 1 1 calc R U . . .
C2 C 0.53579(19) 0.08417(19) 0.20333(17) 0.0191(4) Uani 1 1 d . . . . .
H2 H 0.507849 -0.002207 0.158878 0.023 Uiso 1 1 calc R U . . .
C3 C 0.57205(18) 0.13357(19) 0.31032(17) 0.0172(4) Uani 1 1 d . . . . .
C31 C 0.57168(18) 0.05676(19) 0.36281(18) 0.0182(4) Uani 1 1 d . . . . .
H31A H 0.504622 -0.026471 0.320121 0.022 Uiso 1 1 calc R U . . .
H31B H 0.560706 0.095791 0.431626 0.022 Uiso 1 1 calc R U . . .
N3 N 0.68125(16) 0.04162(16) 0.37893(15) 0.0185(3) Uani 1 1 d . . . . .
C32 C 0.6820(2) -0.0515(2) 0.2789(2) 0.0289(5) Uani 1 1 d . . . . .
H32A H 0.751916 -0.062249 0.291403 0.043 Uiso 1 1 calc R U . . .
H32B H 0.681430 -0.022377 0.227497 0.043 Uiso 1 1 calc R U . . .
H32C H 0.613138 -0.131035 0.252164 0.043 Uiso 1 1 calc R U . . .
C33 C 0.6819(2) -0.0034(2) 0.4573(2) 0.0281(5) Uani 1 1 d . . . . .
H33A H 0.612198 -0.082055 0.430984 0.042 Uiso 1 1 calc R U . . .
H33B H 0.682877 0.058315 0.523361 0.042 Uiso 1 1 calc R U . . .
H33C H 0.750974 -0.015725 0.468753 0.042 Uiso 1 1 calc R U . . .
C34 C 0.7885(2) 0.1620(2) 0.4205(2) 0.0269(5) Uani 1 1 d . . . . .
H34A H 0.857195 0.149957 0.435409 0.040 Uiso 1 1 calc R U . . .
H34B H 0.787321 0.224402 0.484794 0.040 Uiso 1 1 calc R U . . .
H34C H 0.791138 0.190190 0.368348 0.040 Uiso 1 1 calc R U . . .
C4 C 0.60719(19) 0.25970(19) 0.37197(17) 0.0178(4) Uani 1 1 d . . . . .
H4 H 0.631136 0.296142 0.445937 0.021 Uiso 1 1 calc R U . . .
C5 C 0.60724(18) 0.33171(18) 0.32572(16) 0.0158(4) Uani 1 1 d . . . . .
N2 N 0.63295(17) 0.52165(17) 0.32895(14) 0.0203(4) Uani 1 1 d . . . . .
C6 C 0.63742(19) 0.46420(19) 0.38633(16) 0.0169(4) Uani 1 1 d . . . . .
C7 C 0.66565(19) 0.52612(19) 0.49448(17) 0.0187(4) Uani 1 1 d . . . . .
H7 H 0.666826 0.483271 0.532696 0.022 Uiso 1 1 calc R U . . .
C8 C 0.6922(2) 0.6511(2) 0.54661(17) 0.0195(4) Uani 1 1 d . . . . .
C41 C 0.72245(19) 0.7222(2) 0.66344(17) 0.0198(4) Uani 1 1 d . . . . .
H41A H 0.675587 0.666260 0.687443 0.024 Uiso 1 1 calc R U . . .
H41B H 0.700663 0.790509 0.681424 0.024 Uiso 1 1 calc R U . . .
N4 N 0.84967(16) 0.77641(17) 0.72217(14) 0.0193(4) Uani 1 1 d . . . . .
C42 C 0.8790(2) 0.6759(2) 0.7203(2) 0.0302(6) Uani 1 1 d . . . . .
H42A H 0.865572 0.616833 0.647927 0.045 Uiso 1 1 calc R U . . .
H42B H 0.829944 0.632646 0.751279 0.045 Uiso 1 1 calc R U . . .
H42C H 0.960725 0.712799 0.760475 0.045 Uiso 1 1 calc R U . . .
C43 C 0.8710(2) 0.8655(2) 0.83341(18) 0.0295(5) Uani 1 1 d . . . . .
H43A H 0.819696 0.822313 0.863138 0.044 Uiso 1 1 calc R U . . .
H43B H 0.855280 0.933519 0.836153 0.044 Uiso 1 1 calc R U . . .
H43C H 0.951974 0.899079 0.873728 0.044 Uiso 1 1 calc R U . . .
C44 C 0.9260(2) 0.8446(3) 0.6774(2) 0.0354(6) Uani 1 1 d . . . . .
H44A H 1.006657 0.887478 0.722038 0.053 Uiso 1 1 calc R U . . .
H44B H 0.902347 0.905474 0.673491 0.053 Uiso 1 1 calc R U . . .
H44C H 0.918975 0.785741 0.607107 0.053 Uiso 1 1 calc R U . . .
C9 C 0.6858(3) 0.7083(2) 0.48729(19) 0.0307(6) Uani 1 1 d . . . . .
H9 H 0.701615 0.793044 0.520154 0.037 Uiso 1 1 calc R U . . .
C10 C 0.6564(3) 0.6417(2) 0.38009(19) 0.0317(6) Uani 1 1 d . . . . .
H10 H 0.652578 0.682539 0.340548 0.038 Uiso 1 1 calc R U . . .
C11 C 0.6100(2) 0.5420(2) 0.12581(18) 0.0238(5) Uani 1 1 d . . . . .
O1 O 0.61869(18) 0.61930(17) 0.10522(15) 0.0341(4) Uani 1 1 d . . . . .
C12 C 0.5634(2) 0.3027(2) 0.01660(18) 0.0223(4) Uani 1 1 d . . . . .
O2 O 0.54927(17) 0.23779(16) -0.06903(13) 0.0294(4) Uani 1 1 d . . . . .
C13 C 0.4276(2) 0.3637(2) 0.12790(18) 0.0250(5) Uani 1 1 d . . . . .
O3 O 0.33052(17) 0.33199(19) 0.10594(16) 0.0362(4) Uani 1 1 d . . . . .
N5 N 0.7719(8) 0.464(2) 0.2072(12) 0.020(2) Uani 0.52(3) 1 d D U P A 1
C51 C 0.8678(7) 0.4941(13) 0.2255(9) 0.0281(19) Uani 0.52(3) 1 d D U P A 1
C52 C 0.9913(7) 0.5322(16) 0.2516(11) 0.046(2) Uani 0.52(3) 1 d D U P A 1
H52A H 1.008361 0.482268 0.191029 0.070 Uiso 0.52(3) 1 calc R U P A 1
H52B H 1.015938 0.520131 0.310299 0.070 Uiso 0.52(3) 1 calc R U P A 1
H52C H 1.033159 0.620018 0.271251 0.070 Uiso 0.52(3) 1 calc R U P A 1
N5B N 0.7703(9) 0.451(2) 0.1855(14) 0.023(2) Uani 0.48(3) 1 d D U P A 2
C51B C 0.8621(8) 0.4640(12) 0.1928(14) 0.034(2) Uani 0.48(3) 1 d D U P A 2
C52B C 0.9812(7) 0.4841(13) 0.2002(17) 0.049(4) Uani 0.48(3) 1 d D U P A 2
H52D H 1.013819 0.533863 0.167015 0.074 Uiso 0.48(3) 1 calc R U P A 2
H52E H 0.982063 0.403968 0.164766 0.074 Uiso 0.48(3) 1 calc R U P A 2
H52F H 1.027755 0.528097 0.273902 0.074 Uiso 0.48(3) 1 calc R U P A 2
P1 P 0.63047(6) 0.33531(6) 0.68212(5) 0.02573(13) Uani 1 1 d D . . B 2
F11 F 0.52993(13) 0.25353(14) 0.57048(12) 0.0309(3) Uani 1 1 d D . . B 2
F12 F 0.63353(17) 0.21122(15) 0.67008(15) 0.0470(5) Uani 1 1 d D . . B 2
F13 F 0.73009(16) 0.41566(16) 0.79052(13) 0.0455(4) Uani 1 1 d D . . B 2
F14 F 0.62282(17) 0.45600(15) 0.68909(14) 0.0423(4) Uani 1 1 d D . . B 2
F15 F 0.53353(17) 0.31456(18) 0.73817(14) 0.0475(5) Uani 1 1 d D . . B 2
F16 F 0.72441(14) 0.35492(16) 0.62280(13) 0.0382(4) Uani 1 1 d D . . B 2
P2 P 0.77628(6) 0.06892(7) 0.05346(5) 0.03204(15) Uani 1 1 d . . . C 2
F21 F 0.83512(16) -0.01858(18) 0.05379(15) 0.0468(4) Uani 1 1 d . . . C 2
F22 F 0.65997(14) -0.02473(16) 0.05792(12) 0.0392(4) Uani 1 1 d . . . C 2
F23 F 0.71779(19) 0.1554(2) 0.05189(17) 0.0550(5) Uani 1 1 d . . . C 2
F24 F 0.89345(15) 0.16184(19) 0.04894(15) 0.0492(5) Uani 1 1 d . . . C 2
F25 F 0.82332(16) 0.14287(17) 0.17778(13) 0.0491(5) Uani 1 1 d . . . C 2
F26 F 0.72976(16) -0.0056(2) -0.07104(13) 0.0480(5) Uani 1 1 d . . . C 2
P3 P 0.9857(3) 0.5041(3) 0.4859(2) 0.0336(6) Uani 0.5 1 d D U P D -1
F31 F 0.9119(8) 0.4015(8) 0.3678(5) 0.0516(19) Uani 0.5 1 d D U P D -1
F32 F 0.9477(7) 0.6006(7) 0.4745(6) 0.0584(19) Uani 0.5 1 d D U P D -1
F35 F 0.8747(6) 0.4532(8) 0.5205(6) 0.0349(12) Uani 0.5 1 d D U P D -1
F33 F 1.0601(7) 0.6043(7) 0.6052(5) 0.053(2) Uani 0.5 1 d D U P D -1
F34 F 1.0239(6) 0.4087(6) 0.4998(6) 0.0502(15) Uani 0.5 1 d D U P D -1
F36 F 1.0974(6) 0.5534(7) 0.4521(6) 0.063(2) Uani 0.5 1 d D U P D -1
P4 P 0.95095(19) 0.8711(2) 0.4010(2) 0.0317(6) Uani 0.381(3) 1 d D U P E -1
F41 F 0.9446(5) 0.9792(5) 0.3820(6) 0.0521(16) Uani 0.381(3) 1 d D U P E -1
F42 F 0.8726(4) 0.8929(4) 0.4745(4) 0.0417(12) Uani 0.381(3) 1 d D U P E -1
F43 F 0.9529(5) 0.7658(5) 0.4260(4) 0.0533(15) Uani 0.381(3) 1 d D U P E -1
F44 F 1.0315(6) 0.8539(7) 0.3311(6) 0.074(2) Uani 0.381(3) 1 d D U P E -1
F45 F 0.8366(5) 0.7730(6) 0.3043(6) 0.0456(16) Uani 0.381(3) 1 d D U P E -1
F46 F 1.0621(4) 0.9712(5) 0.5017(5) 0.071(2) Uani 0.381(3) 1 d D U P E -1
P4B P 0.9706(6) 0.8711(6) 0.3653(6) 0.0285(16) Uani 0.119(3) 1 d D U P E -2
F41B F 0.9815(18) 0.8836(15) 0.2650(10) 0.080(6) Uani 0.119(3) 1 d D U P E -2
F42B F 0.9011(17) 0.947(2) 0.3846(19) 0.087(7) Uani 0.119(3) 1 d D U P E -2
F43B F 0.9617(17) 0.8679(17) 0.4713(10) 0.076(6) Uani 0.119(3) 1 d D U P E -2
F44B F 1.0454(18) 0.7965(19) 0.3533(19) 0.075(6) Uani 0.119(3) 1 d D U P E -2
F45B F 0.8592(15) 0.7447(15) 0.2991(16) 0.070(7) Uani 0.119(3) 1 d D U P E -2
F46B F 1.0876(9) 0.9927(11) 0.4300(12) 0.049(4) Uani 0.119(3) 1 d D U P E -2
O2S O 0.9382(6) 0.7168(6) 0.1827(5) 0.089(2) Uani 0.5 1 d D . P E 2
C21S C 0.9117(8) 0.7470(10) 0.0991(7) 0.060(2) Uani 0.5 1 d D . P E 2
H21A H 0.844999 0.766153 0.100390 0.072 Uiso 0.5 1 calc R U P E 2
H21B H 0.979585 0.818021 0.105340 0.072 Uiso 0.5 1 calc R U P E 2
C22S C 0.8835(13) 0.6320(13) 0.0045(9) 0.079(4) Uani 0.5 1 d D . P E 2
H22A H 0.864115 0.641079 -0.057159 0.119 Uiso 0.5 1 calc R U P E 2
H22B H 0.950465 0.614674 0.006123 0.119 Uiso 0.5 1 calc R U P E 2
H22C H 0.817043 0.563256 0.001215 0.119 Uiso 0.5 1 calc R U P E 2
C23S C 0.9491(11) 0.8131(9) 0.2830(8) 0.089(4) Uani 0.5 1 d D . P E 2
H23A H 0.874336 0.816336 0.282468 0.107 Uiso 0.5 1 calc R U P E 2
H23B H 1.008699 0.895179 0.298212 0.107 Uiso 0.5 1 calc R U P E 2
C24S C 0.9844(10) 0.7795(8) 0.3648(8) 0.073(3) Uani 0.5 1 d D . P E 2
H24A H 0.992893 0.842095 0.433951 0.109 Uiso 0.5 1 calc R U P E 2
H24B H 0.924740 0.698147 0.348718 0.109 Uiso 0.5 1 calc R U P E 2
H24C H 1.058449 0.776607 0.364386 0.109 Uiso 0.5 1 calc R U P E 2
N3S N 0.919(3) 0.557(3) 0.0433(19) 0.093(12) Uani 0.253(14) 1 d D U P F -1
C31S C 0.9078(18) 0.641(3) 0.054(2) 0.077(10) Uani 0.253(14) 1 d D U P F -1
C32S C 0.894(3) 0.748(4) 0.061(3) 0.145(17) Uani 0.253(14) 1 d D U P F -1
H32D H 0.931659 0.775117 0.015161 0.218 Uiso 0.253(14) 1 calc R U P F -1
H32E H 0.930711 0.816417 0.133086 0.218 Uiso 0.253(14) 1 calc R U P F -1
H32F H 0.811676 0.725922 0.038730 0.218 Uiso 0.253(14) 1 calc R U P F -1
N3T N 0.9572(18) 0.5053(16) 0.0062(19) 0.088(8) Uani 0.247(14) 1 d D . P E -2
C31T C 0.907(2) 0.560(3) 0.0171(15) 0.053(6) Uani 0.247(14) 1 d D . P E -2
C32T C 0.854(3) 0.642(3) 0.034(3) 0.078(10) Uani 0.247(14) 1 d D . P E -2
H32G H 0.798560 0.615051 -0.032147 0.117 Uiso 0.247(14) 1 calc R U P F -2
H32H H 0.914543 0.726989 0.059092 0.117 Uiso 0.247(14) 1 calc R U P F -2
H32I H 0.814188 0.640965 0.085736 0.117 Uiso 0.247(14) 1 calc R U P F -2
N1S N 0.2853(3) 0.0108(2) 0.3126(2) 0.0456(7) Uani 1 1 d D . . . .
C11S C 0.2525(2) -0.0843(3) 0.2431(2) 0.0300(5) Uani 1 1 d D . . . .
C12S C 0.2120(3) -0.2058(3) 0.1525(2) 0.0443(8) Uani 1 1 d D . . . .
H12A H 0.171519 -0.207884 0.090771 0.066 Uiso 1 1 calc R U . . .
H12B H 0.158698 -0.269713 0.164923 0.066 Uiso 1 1 calc R U . . .
H12C H 0.278408 -0.221419 0.140720 0.066 Uiso 1 1 calc R U . . .

loop_
_atom_site_aniso_label
_atom_site_aniso_U_11
_atom_site_aniso_U_22
_atom_site_aniso_U_33
_atom_site_aniso_U_23
_atom_site_aniso_U_13
_atom_site_aniso_U_12
Re1 0.01887(4) 0.01449(4) 0.01451(4) 0.00684(3) 0.00071(3) 0.00717(3)
N1 0.0176(8) 0.0149(8) 0.0147(8) 0.0063(6) 0.0021(6) 0.0077(7)
C1 0.0191(10) 0.0161(9) 0.0170(9) 0.0062(8) 0.0018(8) 0.0070(8)
C2 0.0192(10) 0.0144(9) 0.0216(10) 0.0081(8) 0.0043(8) 0.0068(8)
C3 0.0143(9) 0.0163(9) 0.0222(10) 0.0113(8) 0.0056(8) 0.0060(7)
C31 0.0157(9) 0.0174(9) 0.0243(10) 0.0133(8) 0.0073(8) 0.0064(8)
N3 0.0152(8) 0.0167(8) 0.0250(9) 0.0132(7) 0.0053(7) 0.0055(7)
C32 0.0322(13) 0.0269(12) 0.0303(13) 0.0118(10) 0.0101(10) 0.0184(10)
C33 0.0244(12) 0.0322(12) 0.0357(13) 0.0267(11) 0.0060(10) 0.0103(10)
C34 0.0160(10) 0.0207(11) 0.0380(14) 0.0168(10) 0.0026(9) 0.0013(8)
C4 0.0196(10) 0.0177(9) 0.0168(9) 0.0093(8) 0.0058(8) 0.0082(8)
C5 0.0170(9) 0.0157(9) 0.0159(9) 0.0081(7) 0.0040(7) 0.0084(7)
N2 0.0269(10) 0.0169(8) 0.0150(8) 0.0065(7) -0.0002(7) 0.0113(7)
C6 0.0182(10) 0.0157(9) 0.0164(9) 0.0072(7) 0.0033(7) 0.0085(8)
C7 0.0221(10) 0.0170(9) 0.0173(9) 0.0078(8) 0.0056(8) 0.0098(8)
C8 0.0223(10) 0.0187(9) 0.0166(9) 0.0061(8) 0.0040(8) 0.0117(8)
C41 0.0199(10) 0.0202(10) 0.0180(10) 0.0064(8) 0.0064(8) 0.0110(8)
N4 0.0196(9) 0.0189(8) 0.0159(8) 0.0065(7) 0.0049(7) 0.0077(7)
C42 0.0316(13) 0.0242(11) 0.0290(13) 0.0075(10) 0.0001(10) 0.0158(10)
C43 0.0327(13) 0.0256(12) 0.0168(10) 0.0012(9) 0.0028(9) 0.0119(10)
C44 0.0250(13) 0.0402(15) 0.0372(15) 0.0241(13) 0.0106(11) 0.0048(11)
C9 0.0494(16) 0.0195(11) 0.0198(11) 0.0047(9) -0.0012(10) 0.0213(11)
C10 0.0554(17) 0.0185(10) 0.0192(11) 0.0067(9) -0.0019(11) 0.0216(11)
C11 0.0284(12) 0.0225(11) 0.0177(10) 0.0092(9) 0.0013(9) 0.0111(9)
O1 0.0469(12) 0.0265(9) 0.0324(10) 0.0197(8) 0.0058(9) 0.0161(8)
C12 0.0243(11) 0.0188(10) 0.0227(11) 0.0116(9) 0.0050(9) 0.0078(9)
O2 0.0394(10) 0.0244(8) 0.0203(8) 0.0087(7) 0.0074(7) 0.0134(8)
C13 0.0284(12) 0.0264(11) 0.0193(10) 0.0100(9) 0.0027(9) 0.0140(10)
O3 0.0252(10) 0.0407(11) 0.0392(11) 0.0176(9) 0.0088(8) 0.0137(8)
N5 0.024(2) 0.023(5) 0.016(5) 0.011(4) 0.007(2) 0.010(3)
C51 0.027(3) 0.035(5) 0.028(4) 0.018(3) 0.009(3) 0.016(3)
C52 0.030(3) 0.078(6) 0.040(5) 0.029(5) 0.012(3) 0.032(4)
N5B 0.025(3) 0.019(4) 0.021(6) 0.010(5) 0.002(2) 0.009(2)
C51B 0.028(3) 0.023(5) 0.050(7) 0.020(4) 0.008(4) 0.011(3)
C52B 0.032(3) 0.055(6) 0.078(10) 0.042(7) 0.020(5) 0.024(4)
P1 0.0325(3) 0.0194(3) 0.0246(3) 0.0124(2) 0.0134(3) 0.0078(2)
F11 0.0283(8) 0.0284(7) 0.0306(8) 0.0127(6) 0.0107(6) 0.0089(6)
F12 0.0550(12) 0.0288(8) 0.0569(12) 0.0230(8) 0.0088(9) 0.0189(8)
F13 0.0516(11) 0.0405(10) 0.0257(8) 0.0118(7) 0.0040(8) 0.0098(8)
F14 0.0587(11) 0.0228(7) 0.0463(10) 0.0173(7) 0.0193(9) 0.0178(8)
F15 0.0534(12) 0.0583(12) 0.0437(10) 0.0336(9) 0.0340(9) 0.0223(9)
F16 0.0277(8) 0.0486(10) 0.0322(8) 0.0186(8) 0.0142(7) 0.0109(7)
P2 0.0236(3) 0.0474(4) 0.0221(3) 0.0160(3) 0.0069(3) 0.0142(3)
F21 0.0382(10) 0.0609(12) 0.0490(11) 0.0294(10) 0.0127(8) 0.0274(9)
F22 0.0248(8) 0.0491(10) 0.0267(8) 0.0129(7) 0.0055(6) 0.0070(7)
F23 0.0624(13) 0.0761(14) 0.0624(13) 0.0442(12) 0.0396(11) 0.0489(12)
F24 0.0333(10) 0.0700(13) 0.0521(11) 0.0419(11) 0.0165(8) 0.0163(9)
F25 0.0434(11) 0.0506(11) 0.0213(8) 0.0097(8) 0.0034(7) 0.0004(8)
F26 0.0372(10) 0.0821(14) 0.0223(8) 0.0201(9) 0.0115(7) 0.0301(10)
P3 0.0418(17) 0.0123(6) 0.0365(16) 0.0068(8) 0.0278(13) 0.0034(8)
F31 0.069(5) 0.027(2) 0.034(3) 0.006(2) 0.024(3) 0.004(3)
F32 0.095(6) 0.027(2) 0.071(4) 0.031(3) 0.050(4) 0.030(3)
F35 0.030(2) 0.023(2) 0.042(3) 0.0111(18) 0.0203(19) 0.0059(16)
F33 0.042(3) 0.028(2) 0.043(3) -0.002(2) 0.023(3) -0.011(2)
F34 0.036(2) 0.034(3) 0.077(4) 0.024(2) 0.024(3) 0.0143(19)
F36 0.069(5) 0.019(2) 0.073(5) 0.006(3) 0.060(4) 0.000(3)
P4 0.0204(9) 0.0393(11) 0.0389(14) 0.0228(10) 0.0067(9) 0.0135(8)
F41 0.047(4) 0.054(3) 0.080(4) 0.054(3) 0.031(3) 0.021(3)
F42 0.042(3) 0.046(3) 0.053(3) 0.029(2) 0.023(2) 0.027(2)
F43 0.075(4) 0.062(3) 0.044(3) 0.028(3) 0.015(3) 0.049(3)
F44 0.047(4) 0.106(6) 0.087(5) 0.055(4) 0.044(4) 0.036(4)
F45 0.031(3) 0.052(3) 0.037(3) 0.019(2) -0.002(2) 0.009(2)
F46 0.033(3) 0.056(3) 0.078(4) 0.000(3) -0.017(3) 0.022(3)
P4B 0.033(3) 0.033(3) 0.027(3) 0.023(3) 0.016(3) 0.009(2)
F41B 0.133(15) 0.039(9) 0.043(7) 0.031(7) 0.031(8) 0.001(9)
F42B 0.048(11) 0.110(15) 0.101(14) 0.032(12) 0.013(11) 0.059(11)
F43B 0.097(13) 0.068(11) 0.041(7) 0.036(7) 0.028(8) 0.003(9)
F44B 0.088(13) 0.067(10) 0.077(12) 0.035(9) 0.020(10) 0.044(10)
F45B 0.055(10) 0.060(9) 0.048(9) 0.027(8) 0.011(9) -0.021(8)
F46B 0.023(6) 0.053(7) 0.077(10) 0.052(7) -0.005(6) 0.004(5)
O2S 0.083(5) 0.079(5) 0.090(5) 0.037(4) 0.010(4) 0.029(4)
C21S 0.030(4) 0.074(6) 0.052(5) 0.022(5) 0.008(4) 0.010(4)
C22S 0.049(7) 0.094(10) 0.060(8) 0.029(7) -0.008(6) 0.016(6)
C23S 0.095(9) 0.048(5) 0.081(8) 0.003(5) -0.011(6) 0.036(6)
C24S 0.079(7) 0.042(4) 0.069(7) 0.012(4) -0.002(6) 0.023(5)
N3S 0.073(16) 0.13(2) 0.043(13) 0.050(15) -0.009(11) 0.017(13)
C31S 0.034(10) 0.13(3) 0.039(10) 0.051(16) -0.005(8) 0.004(11)
C32S 0.078(18) 0.18(3) 0.15(3) 0.10(3) -0.037(18) 0.042(18)
N3T 0.074(14) 0.054(10) 0.098(15) 0.020(9) -0.014(13) 0.023(10)
C31T 0.054(11) 0.059(12) 0.027(10) 0.009(8) -0.011(9) 0.027(9)
C32T 0.09(2) 0.11(2) 0.064(18) 0.034(14) 0.048(16) 0.069(19)
N1S 0.074(2) 0.0433(15) 0.0402(14) 0.0245(12) 0.0252(14) 0.0396(15)
C11S 0.0300(13) 0.0357(14) 0.0360(14) 0.0235(12) 0.0131(11) 0.0188(11)
C12S 0.0479(18) 0.0335(15) 0.0390(16) 0.0156(13) -0.0019(14) 0.0132(13)

loop_
_atom_type_symbol
_atom_type_description
_atom_type_scat_dispersion_real
_atom_type_scat_dispersion_imag
_atom_type_scat_source
C C 0.0033 0.0016 'International Tables Vol C Tables 4.2.6.8 and 6.1.1.4'
H H 0.0000 0.0000 'International Tables Vol C Tables 4.2.6.8 and 6.1.1.4'
N N 0.0061 0.0033 'International Tables Vol C Tables 4.2.6.8 and 6.1.1.4'
O O 0.0106 0.0060 'International Tables Vol C Tables 4.2.6.8 and 6.1.1.4'
F F 0.0171 0.0103 'International Tables Vol C Tables 4.2.6.8 and 6.1.1.4'
P P 0.1023 0.0942 'International Tables Vol C Tables 4.2.6.8 and 6.1.1.4'
Re Re -1.0185 7.2310 'International Tables Vol C Tables 4.2.6.8 and 6.1.1.4'

loop_
_geom_angle_atom_site_label_1
_geom_angle_atom_site_label_2
_geom_angle_atom_site_label_3
_geom_angle
_geom_angle_site_symmetry_1
_geom_angle_site_symmetry_3
_geom_angle_publ_flag
C13 Re1 C12 88.01(10) . . ?
C13 Re1 C11 88.40(10) . . ?
C12 Re1 C11 88.55(9) . . ?
C13 Re1 N5 175.9(6) . . ?
C12 Re1 N5 94.9(4) . . ?
C11 Re1 N5 94.6(7) . . ?
C13 Re1 N5B 174.8(6) . . ?
C12 Re1 N5B 87.2(5) . . ?
C11 Re1 N5B 93.5(8) . . ?
C13 Re1 N1 92.62(9) . . ?
C12 Re1 N1 98.48(8) . . ?
C11 Re1 N1 172.92(8) . . ?
N5 Re1 N1 84.0(7) . . ?
N5B Re1 N1 86.0(8) . . ?
C13 Re1 N2 96.28(9) . . ?
C12 Re1 N2 172.18(8) . . ?
C11 Re1 N2 98.07(8) . . ?
N5 Re1 N2 80.5(4) . . ?
N5B Re1 N2 88.3(5) . . ?
N1 Re1 N2 74.85(7) . . ?
C1 N1 C5 117.96(18) . . ?
C1 N1 Re1 125.11(14) . . ?
C5 N1 Re1 116.93(13) . . ?
N1 C1 C2 122.8(2) . . ?
N1 C1 H1 118.6 . . ?
C2 C1 H1 118.6 . . ?
C3 C2 C1 119.4(2) . . ?
C3 C2 H2 120.3 . . ?
C1 C2 H2 120.3 . . ?
C2 C3 C4 117.99(19) . . ?
C2 C3 C31 123.03(19) . . ?
C4 C3 C31 118.95(19) . . ?
C3 C31 N3 114.27(17) . . ?
C3 C31 H31A 108.7 . . ?
N3 C31 H31A 108.7 . . ?
C3 C31 H31B 108.7 . . ?
N3 C31 H31B 108.7 . . ?
H31A C31 H31B 107.6 . . ?
C32 N3 C33 109.34(18) . . ?
C32 N3 C34 109.0(2) . . ?
C33 N3 C34 108.70(18) . . ?
C32 N3 C31 110.69(17) . . ?
C33 N3 C31 107.16(18) . . ?
C34 N3 C31 111.90(17) . . ?
N3 C32 H32A 109.5 . . ?
N3 C32 H32B 109.5 . . ?
H32A C32 H32B 109.5 . . ?
N3 C32 H32C 109.5 . . ?
H32A C32 H32C 109.5 . . ?
H32B C32 H32C 109.5 . . ?
N3 C33 H33A 109.5 . . ?
N3 C33 H33B 109.5 . . ?
H33A C33 H33B 109.5 . . ?
N3 C33 H33C 109.5 . . ?
H33A C33 H33C 109.5 . . ?
H33B C33 H33C 109.5 . . ?
N3 C34 H34A 109.5 . . ?
N3 C34 H34B 109.5 . . ?
H34A C34 H34B 109.5 . . ?
N3 C34 H34C 109.5 . . ?
H34A C34 H34C 109.5 . . ?
H34B C34 H34C 109.5 . . ?
C5 C4 C3 120.0(2) . . ?
C5 C4 H4 120.0 . . ?
C3 C4 H4 120.0 . . ?
N1 C5 C4 121.74(19) . . ?
N1 C5 C6 115.57(17) . . ?
C4 C5 C6 122.68(19) . . ?
C10 N2 C6 117.80(19) . . ?
C10 N2 Re1 125.15(15) . . ?
C6 N2 Re1 117.04(14) . . ?
N2 C6 C7 121.81(19) . . ?
N2 C6 C5 115.31(18) . . ?
C7 C6 C5 122.86(18) . . ?
C6 C7 C8 119.8(2) . . ?
C6 C7 H7 120.1 . . ?
C8 C7 H7 120.1 . . ?
C9 C8 C7 117.9(2) . . ?
C9 C8 C41 120.09(19) . . ?
C7 C8 C41 121.9(2) . . ?
C8 C41 N4 114.28(18) . . ?
C8 C41 H41A 108.7 . . ?
N4 C41 H41A 108.7 . . ?
C8 C41 H41B 108.7 . . ?
N4 C41 H41B 108.7 . . ?
H41A C41 H41B 107.6 . . ?
C44 N4 C43 108.7(2) . . ?
C44 N4 C42 109.8(2) . . ?
C43 N4 C42 108.50(18) . . ?
C44 N4 C41 111.33(18) . . ?
C43 N4 C41 107.95(18) . . ?
C42 N4 C41 110.52(17) . . ?
N4 C42 H42A 109.5 . . ?
N4 C42 H42B 109.5 . . ?
H42A C42 H42B 109.5 . . ?
N4 C42 H42C 109.5 . . ?
H42A C42 H42C 109.5 . . ?
H42B C42 H42C 109.5 . . ?
N4 C43 H43A 109.5 . . ?
N4 C43 H43B 109.5 . . ?
H43A C43 H43B 109.5 . . ?
N4 C43 H43C 109.5 . . ?
H43A C43 H43C 109.5 . . ?
H43B C43 H43C 109.5 . . ?
N4 C44 H44A 109.5 . . ?
N4 C44 H44B 109.5 . . ?
H44A C44 H44B 109.5 . . ?
N4 C44 H44C 109.5 . . ?
H44A C44 H44C 109.5 . . ?
H44B C44 H44C 109.5 . . ?
C10 C9 C8 119.6(2) . . ?
C10 C9 H9 120.2 . . ?
C8 C9 H9 120.2 . . ?
N2 C10 C9 123.1(2) . . ?
N2 C10 H10 118.5 . . ?
C9 C10 H10 118.5 . . ?
O1 C11 Re1 178.3(2) . . ?
O2 C12 Re1 178.5(2) . . ?
O3 C13 Re1 178.0(2) . . ?
C51 N5 Re1 174.5(18) . . ?
N5 C51 C52 178.4(16) . . ?
C51 C52 H52A 109.5 . . ?
C51 C52 H52B 109.5 . . ?
H52A C52 H52B 109.5 . . ?
C51 C52 H52C 109.5 . . ?
H52A C52 H52C 109.5 . . ?
H52B C52 H52C 109.5 . . ?
C51B N5B Re1 175.6(16) . . ?
N5B C51B C52B 177.7(19) . . ?
C51B C52B H52D 109.5 . . ?
C51B C52B H52E 109.5 . . ?
H52D C52B H52E 109.5 . . ?
C51B C52B H52F 109.5 . . ?
H52D C52B H52F 109.5 . . ?
H52E C52B H52F 109.5 . . ?
F13 P1 F15 91.35(11) . . ?
F13 P1 F16 90.39(10) . . ?
F15 P1 F16 178.16(10) . . ?
F13 P1 F12 91.32(10) . . ?
F15 P1 F12 89.97(11) . . ?
F16 P1 F12 90.60(11) . . ?
F13 P1 F14 91.33(10) . . ?
F15 P1 F14 90.01(10) . . ?
F16 P1 F14 89.34(10) . . ?
F12 P1 F14 177.36(11) . . ?
F13 P1 F11 179.21(11) . . ?
F15 P1 F11 89.44(10) . . ?
F16 P1 F11 88.82(9) . . ?
F12 P1 F11 88.73(9) . . ?
F14 P1 F11 88.62(9) . . ?
F25 P2 F26 179.61(12) . . ?
F25 P2 F23 91.04(12) . . ?
F26 P2 F23 89.34(11) . . ?
F25 P2 F22 89.69(9) . . ?
F26 P2 F22 90.41(10) . . ?
F23 P2 F22 90.39(11) . . ?
F25 P2 F24 90.33(10) . . ?
F26 P2 F24 89.56(11) . . ?
F23 P2 F24 90.20(11) . . ?
F22 P2 F24 179.41(11) . . ?
F25 P2 F21 89.53(11) . . ?
F26 P2 F21 90.09(11) . . ?
F23 P2 F21 179.40(11) . . ?
F22 P2 F21 89.82(10) . . ?
F24 P2 F21 89.59(11) . . ?
F32 P3 F34 178.8(6) . . ?
F32 P3 F31 91.7(4) . . ?
F34 P3 F31 89.3(4) . . ?
F32 P3 F36 91.5(4) . . ?
F34 P3 F36 89.2(4) . . ?
F31 P3 F36 90.9(5) . . ?
F32 P3 F35 89.7(4) . . ?
F34 P3 F35 89.7(4) . . ?
F31 P3 F35 89.3(5) . . ?
F36 P3 F35 178.8(4) . . ?
F32 P3 F33 89.8(4) . . ?
F34 P3 F33 89.2(4) . . ?
F31 P3 F33 178.4(6) . . ?
F36 P3 F33 89.5(5) . . ?
F35 P3 F33 90.3(5) . . ?
F44 P4 F43 92.1(4) . . ?
F44 P4 F42 178.1(4) . . ?
F43 P4 F42 88.7(3) . . ?
F44 P4 F45 92.4(4) . . ?
F43 P4 F45 91.0(4) . . ?
F42 P4 F45 89.3(4) . . ?
F44 P4 F41 91.8(4) . . ?
F43 P4 F41 176.0(4) . . ?
F42 P4 F41 87.3(3) . . ?
F45 P4 F41 89.6(4) . . ?
F44 P4 F46 90.3(4) . . ?
F43 P4 F46 89.3(3) . . ?
F42 P4 F46 88.0(3) . . ?
F45 P4 F46 177.2(4) . . ?
F41 P4 F46 90.0(4) . . ?
C23S P4B C24S 79.8(8) . . ?
C23S P4B F42B 109.5(12) . . ?
C24S P4B F42B 149.1(12) . . ?
C23S P4B F45B 56.1(12) . . ?
C24S P4B F45B 67.2(11) . . ?
F42B P4B F45B 93.0(11) . . ?
C23S P4B F46B 122.1(11) . . ?
C24S P4B F46B 109.2(8) . . ?
F42B P4B F46B 91.1(10) . . ?
F45B P4B F46B 175.9(11) . . ?
C23S P4B F41B 40.7(8) . . ?
C24S P4B F41B 113.6(10) . . ?
F42B P4B F41B 89.2(10) . . ?
F45B P4B F41B 91.0(10) . . ?
F46B P4B F41B 88.9(8) . . ?
C23S P4B F43B 143.0(10) . . ?
C24S P4B F43B 69.9(9) . . ?
F42B P4B F43B 88.1(11) . . ?
F45B P4B F43B 91.8(10) . . ?
F46B P4B F43B 88.5(8) . . ?
F41B P4B F43B 176.2(10) . . ?
C23S P4B F44B 74.3(11) . . ?
C24S P4B F44B 29.8(9) . . ?
F42B P4B F44B 176.2(12) . . ?
F45B P4B F44B 88.8(11) . . ?
F46B P4B F44B 87.1(9) . . ?
F41B P4B F44B 94.1(11) . . ?
F43B P4B F44B 88.5(10) . . ?
C23S F41B P4B 42.6(7) . . ?
P4B F43B C24S 46.3(6) . . ?
C24S F44B P4B 52.9(11) . . ?
C24S F44B C23S 65.6(16) . . ?
P4B F44B C23S 38.2(5) . . ?
C23S F45B P4B 42.7(6) . . ?
C23S F45B C24S 62.4(9) . . ?
P4B F45B C24S 48.2(6) . . ?
C23S O2S C21S 110.1(8) . . ?
C32T C21S C22S 23.9(14) . . ?
C32T C21S O2S 95(2) . . ?
C22S C21S O2S 102.0(10) . . ?
C32T C21S H21A 93.8 . . ?
C22S C21S H21A 111.4 . . ?
O2S C21S H21A 111.4 . . ?
C32T C21S H21B 134.5 . . ?
C22S C21S H21B 111.4 . . ?
O2S C21S H21B 111.4 . . ?
H21A C21S H21B 109.2 . . ?
C32T C22S C31T 103(4) . . ?
C32T C22S C21S 51(4) . . ?
C31T C22S C21S 116.1(14) . . ?
C32T C22S H22A 114.4 . . ?
C31T C22S H22A 132.8 . . ?
C21S C22S H22A 109.5 . . ?
C32T C22S H22B 135.9 . . ?
C31T C22S H22B 44.0 . . ?
C21S C22S H22B 109.5 . . ?
H22A C22S H22B 109.5 . . ?
C32T C22S H22C 59.7 . . ?
C31T C22S H22C 66.4 . . ?
C21S C22S H22C 109.5 . . ?
H22A C22S H22C 109.5 . . ?
H22B C22S H22C 109.5 . . ?
F41B C23S P4B 96.7(11) . . ?
F41B C23S F45B 145(2) . . ?
P4B C23S F45B 81.2(13) . . ?
F41B C23S O2S 94.6(13) . . ?
P4B C23S O2S 162.2(11) . . ?
F45B C23S O2S 97.2(11) . . ?
F41B C23S C24S 138.8(15) . . ?
P4B C23S C24S 56.3(7) . . ?
F45B C23S C24S 67.9(12) . . ?
O2S C23S C24S 106.6(8) . . ?
F41B C23S F44B 116.7(18) . . ?
P4B C23S F44B 67.5(9) . . ?
F45B C23S F44B 95.2(14) . . ?
O2S C23S F44B 95.1(9) . . ?
C24S C23S F44B 28.7(8) . . ?
F41B C23S H23A 93.8 . . ?
P4B C23S H23A 82.5 . . ?
F45B C23S H23A 50.9 . . ?
O2S C23S H23A 110.4 . . ?
C24S C23S H23A 110.4 . . ?
F44B C23S H23A 138.6 . . ?
F41B C23S H23B 28.4 . . ?
P4B C23S H23B 75.1 . . ?
F45B C23S H23B 151.0 . . ?
O2S C23S H23B 110.4 . . ?
C24S C23S H23B 110.4 . . ?
F44B C23S H23B 91.1 . . ?
H23A C23S H23B 108.6 . . ?
F44B C24S P4B 97.2(16) . . ?
F44B C24S C23S 86(2) . . ?
P4B C24S C23S 43.8(6) . . ?
F44B C24S F45B 132(2) . . ?
P4B C24S F45B 64.6(8) . . ?
C23S C24S F45B 49.7(10) . . ?
F44B C24S F43B 125(2) . . ?
P4B C24S F43B 63.8(8) . . ?
C23S C24S F43B 105.0(9) . . ?
F45B C24S F43B 88.0(11) . . ?
F44B C24S H24A 110.7 . . ?
P4B C24S H24A 65.8 . . ?
C23S C24S H24A 109.5 . . ?
F45B C24S H24A 101.6 . . ?
F43B C24S H24A 14.7 . . ?
F44B C24S H24B 128.6 . . ?
P4B C24S H24B 128.2 . . ?
C23S C24S H24B 109.5 . . ?
F45B C24S H24B 66.4 . . ?
F43B C24S H24B 98.9 . . ?
H24A C24S H24B 109.5 . . ?
F44B C24S H24C 25.5 . . ?
P4B C24S H24C 120.9 . . ?
C23S C24S H24C 109.5 . . ?
F45B C24S H24C 147.8 . . ?
F43B C24S H24C 123.7 . . ?
H24A C24S H24C 109.5 . . ?
H24B C24S H24C 109.5 . . ?
N3S C31S C32S 175(3) . . ?
C31S C32S H32D 109.5 . . ?
C31S C32S H32E 109.5 . . ?
H32D C32S H32E 109.5 . . ?
C31S C32S H32F 109.5 . . ?
H32D C32S H32F 109.5 . . ?
H32E C32S H32F 109.5 . . ?
N3T C31T C22S 151(3) . . ?
N3T C31T C32T 174(3) . . ?
C22S C31T C32T 24.3(13) . . ?
C22S C32T C21S 105(5) . . ?
C22S C32T C31T 52(3) . . ?
C21S C32T C31T 117(3) . . ?
C22S C32T H32G 80.8 . . ?
C21S C32T H32G 124.7 . . ?
C31T C32T H32G 109.5 . . ?
C22S C32T H32H 79.8 . . ?
C21S C32T H32H 27.7 . . ?
C31T C32T H32H 109.5 . . ?
H32G C32T H32H 109.5 . . ?
C22S C32T H32I 161.7 . . ?
C21S C32T H32I 82.1 . . ?
C31T C32T H32I 109.5 . . ?
H32G C32T H32I 109.5 . . ?
H32H C32T H32I 109.5 . . ?
N1S C11S C12S 178.7(4) . . ?
C11S C12S H12A 109.5 . . ?
C11S C12S H12B 109.5 . . ?
H12A C12S H12B 109.5 . . ?
C11S C12S H12C 109.5 . . ?
H12A C12S H12C 109.5 . . ?
H12B C12S H12C 109.5 . . ?

loop_
_geom_bond_atom_site_label_1
_geom_bond_atom_site_label_2
_geom_bond_distance
_geom_bond_site_symmetry_2
_geom_bond_publ_flag
Re1 C13 1.922(3) . ?
Re1 C12 1.922(2) . ?
Re1 C11 1.929(2) . ?
Re1 N5 2.133(8) . ?
Re1 N5B 2.151(8) . ?
Re1 N1 2.1699(17) . ?
Re1 N2 2.1746(18) . ?
N1 C1 1.343(3) . ?
N1 C5 1.358(3) . ?
C1 C2 1.385(3) . ?
C1 H1 0.9500 . ?
C2 C3 1.379(3) . ?
C2 H2 0.9500 . ?
C3 C4 1.392(3) . ?
C3 C31 1.506(3) . ?
C31 N3 1.518(3) . ?
C31 H31A 0.9900 . ?
C31 H31B 0.9900 . ?
N3 C32 1.495(3) . ?
N3 C33 1.499(3) . ?
N3 C34 1.501(3) . ?
C32 H32A 0.9800 . ?
C32 H32B 0.9800 . ?
C32 H32C 0.9800 . ?
C33 H33A 0.9800 . ?
C33 H33B 0.9800 . ?
C33 H33C 0.9800 . ?
C34 H34A 0.9800 . ?
C34 H34B 0.9800 . ?
C34 H34C 0.9800 . ?
C4 C5 1.378(3) . ?
C4 H4 0.9500 . ?
C5 C6 1.474(3) . ?
N2 C10 1.345(3) . ?
N2 C6 1.356(3) . ?
C6 C7 1.390(3) . ?
C7 C8 1.391(3) . ?
C7 H7 0.9500 . ?
C8 C9 1.383(3) . ?
C8 C41 1.504(3) . ?
C41 N4 1.518(3) . ?
C41 H41A 0.9900 . ?
C41 H41B 0.9900 . ?
N4 C44 1.492(3) . ?
N4 C43 1.498(3) . ?
N4 C42 1.504(3) . ?
C42 H42A 0.9800 . ?
C42 H42B 0.9800 . ?
C42 H42C 0.9800 . ?
C43 H43A 0.9800 . ?
C43 H43B 0.9800 . ?
C43 H43C 0.9800 . ?
C44 H44A 0.9800 . ?
C44 H44B 0.9800 . ?
C44 H44C 0.9800 . ?
C9 C10 1.379(3) . ?
C9 H9 0.9500 . ?
C10 H10 0.9500 . ?
C11 O1 1.152(3) . ?
C12 O2 1.147(3) . ?
C13 O3 1.135(3) . ?
N5 C51 1.125(8) . ?
C51 C52 1.449(8) . ?
C52 H52A 0.9800 . ?
C52 H52B 0.9800 . ?
C52 H52C 0.9800 . ?
N5B C51B 1.129(9) . ?
C51B C52B 1.459(9) . ?
C52B H52D 0.9800 . ?
C52B H52E 0.9800 . ?
C52B H52F 0.9800 . ?
P1 F13 1.5797(18) . ?
P1 F15 1.5917(18) . ?
P1 F16 1.5932(17) . ?
P1 F12 1.5953(17) . ?
P1 F14 1.5995(16) . ?
P1 F11 1.6153(16) . ?
P2 F25 1.5922(17) . ?
P2 F26 1.5946(17) . ?
P2 F23 1.596(2) . ?
P2 F22 1.5999(18) . ?
P2 F24 1.6038(19) . ?
P2 F21 1.607(2) . ?
P3 F32 1.587(5) . ?
P3 F34 1.590(5) . ?
P3 F31 1.593(6) . ?
P3 F36 1.593(7) . ?
P3 F35 1.598(7) . ?
P3 F33 1.601(6) . ?
P4 F44 1.567(6) . ?
P4 F43 1.587(5) . ?
P4 F42 1.589(5) . ?
P4 F45 1.589(5) . ?
P4 F41 1.593(5) . ?
P4 F46 1.598(5) . ?
P4B C23S 1.070(12) . ?
P4B C24S 1.287(12) . ?
P4B F42B 1.547(11) . ?
P4B F45B 1.560(11) . ?
P4B F46B 1.565(10) . ?
P4B F41B 1.569(10) . ?
P4B F43B 1.597(10) . ?
P4B F44B 1.600(11) . ?
F41B C23S 1.029(16) . ?
F43B C24S 1.67(2) . ?
F44B C24S 0.80(2) . ?
F44B C23S 1.67(2) . ?
F45B C23S 1.31(2) . ?
F45B C24S 1.59(2) . ?
O2S C23S 1.458(10) . ?
O2S C21S 1.482(11) . ?
C21S C32T 1.18(4) . ?
C21S C22S 1.467(14) . ?
C21S H21A 0.9900 . ?
C21S H21B 0.9900 . ?
C22S C32T 0.62(2) . ?
C22S C31T 1.18(3) . ?
C22S H22A 0.9800 . ?
C22S H22B 0.9800 . ?
C22S H22C 0.9800 . ?
C23S C24S 1.522(13) . ?
C23S H23A 0.9900 . ?
C23S H23B 0.9900 . ?
C24S H24A 0.9800 . ?
C24S H24B 0.9800 . ?
C24S H24C 0.9800 . ?
N3S C31S 1.129(15) . ?
C31S C32S 1.458(15) . ?
C32S H32D 0.9800 . ?
C32S H32E 0.9800 . ?
C32S H32F 0.9800 . ?
N3T C31T 1.113(14) . ?
C31T C32T 1.453(14) . ?
C32T H32G 0.9800 . ?
C32T H32H 0.9800 . ?
C32T H32I 0.9800 . ?
N1S C11S 1.130(4) . ?
C11S C12S 1.457(4) . ?
C12S H12A 0.9800 . ?
C12S H12B 0.9800 . ?
C12S H12C 0.9800 . ?

loop_
_geom_torsion_atom_site_label_1
_geom_torsion_atom_site_label_2
_geom_torsion_atom_site_label_3
_geom_torsion_atom_site_label_4
_geom_torsion
_geom_torsion_site_symmetry_1
_geom_torsion_site_symmetry_2
_geom_torsion_site_symmetry_3
_geom_torsion_site_symmetry_4
_geom_torsion_publ_flag
C5 N1 C1 C2 -1.4(3) . . . . ?
Re1 N1 C1 C2 178.16(16) . . . . ?
N1 C1 C2 C3 -1.6(3) . . . . ?
C1 C2 C3 C4 2.9(3) . . . . ?
C1 C2 C3 C31 -179.1(2) . . . . ?
C2 C3 C31 N3 87.4(3) . . . . ?
C4 C3 C31 N3 -94.5(2) . . . . ?
C3 C31 N3 C32 -76.9(2) . . . . ?
C3 C31 N3 C33 163.96(19) . . . . ?
C3 C31 N3 C34 44.9(3) . . . . ?
C2 C3 C4 C5 -1.3(3) . . . . ?
C31 C3 C4 C5 -179.4(2) . . . . ?
C1 N1 C5 C4 3.1(3) . . . . ?
Re1 N1 C5 C4 -176.51(16) . . . . ?
C1 N1 C5 C6 -175.42(19) . . . . ?
Re1 N1 C5 C6 5.0(2) . . . . ?
C3 C4 C5 N1 -1.8(3) . . . . ?
C3 C4 C5 C6 176.6(2) . . . . ?
C10 N2 C6 C7 -0.3(3) . . . . ?
Re1 N2 C6 C7 178.67(17) . . . . ?
C10 N2 C6 C5 178.1(2) . . . . ?
Re1 N2 C6 C5 -2.9(3) . . . . ?
N1 C5 C6 N2 -1.3(3) . . . . ?
C4 C5 C6 N2 -179.8(2) . . . . ?
N1 C5 C6 C7 177.0(2) . . . . ?
C4 C5 C6 C7 -1.5(3) . . . . ?
N2 C6 C7 C8 -1.1(3) . . . . ?
C5 C6 C7 C8 -179.4(2) . . . . ?
C6 C7 C8 C9 1.9(4) . . . . ?
C6 C7 C8 C41 179.5(2) . . . . ?
C9 C8 C41 N4 -96.4(3) . . . . ?
C7 C8 C41 N4 86.0(3) . . . . ?
C8 C41 N4 C44 48.9(3) . . . . ?
C8 C41 N4 C43 168.14(19) . . . . ?
C8 C41 N4 C42 -73.3(2) . . . . ?
C7 C8 C9 C10 -1.5(4) . . . . ?
C41 C8 C9 C10 -179.1(3) . . . . ?
C6 N2 C10 C9 0.8(4) . . . . ?
Re1 N2 C10 C9 -178.1(2) . . . . ?
C8 C9 C10 N2 0.1(5) . . . . ?
C24S P4B F41B C23S 36.6(18) . . . . ?
F42B P4B F41B C23S -121.8(18) . . . . ?
F45B P4B F41B C23S -28.9(18) . . . . ?
F46B P4B F41B C23S 147.0(17) . . . . ?
F44B P4B F41B C23S 60.0(18) . . . . ?
C23S P4B F43B C24S 37.1(19) . . . . ?
F42B P4B F43B C24S 157.8(11) . . . . ?
F45B P4B F43B C24S 64.9(11) . . . . ?
F46B P4B F43B C24S -111.0(9) . . . . ?
F44B P4B F43B C24S -23.9(10) . . . . ?
C23S P4B F44B C24S -97(2) . . . . ?
F45B P4B F44B C24S -42(2) . . . . ?
F46B P4B F44B C24S 138(2) . . . . ?
F41B P4B F44B C24S -133(2) . . . . ?
F43B P4B F44B C24S 50(2) . . . . ?
C24S P4B F44B C23S 97(2) . . . . ?
F45B P4B F44B C23S 55.0(12) . . . . ?
F46B P4B F44B C23S -124.5(11) . . . . ?
F41B P4B F44B C23S -35.9(10) . . . . ?
F43B P4B F44B C23S 146.9(11) . . . . ?
C24S P4B F45B C23S -93.0(13) . . . . ?
F42B P4B F45B C23S 111.5(14) . . . . ?
F41B P4B F45B C23S 22.3(13) . . . . ?
F43B P4B F45B C23S -160.3(13) . . . . ?
F44B P4B F45B C23S -71.8(14) . . . . ?
C23S P4B F45B C24S 93.0(13) . . . . ?
F42B P4B F45B C24S -155.5(12) . . . . ?
F41B P4B F45B C24S 115.2(11) . . . . ?
F43B P4B F45B C24S -67.3(11) . . . . ?
F44B P4B F45B C24S 21.2(11) . . . . ?
C23S O2S C21S C32T -147.2(14) . . . . ?
C23S O2S C21S C22S -170.2(10) . . . . ?
O2S C21S C22S C32T 74(5) . . . . ?
C32T C21S C22S C31T -86(5) . . . . ?
O2S C21S C22S C31T -13(2) . . . . ?
P4B F41B C23S F45B 84(3) . . . . ?
P4B F41B C23S O2S -166.3(15) . . . . ?
P4B F41B C23S C24S -44.5(17) . . . . ?
P4B F41B C23S F44B -68.2(11) . . . . ?
C24S P4B C23S F41B -146.3(17) . . . . ?
F42B P4B C23S F41B 64.3(19) . . . . ?
F45B P4B C23S F41B 144(2) . . . . ?
F46B P4B C23S F41B -40.0(19) . . . . ?
F43B P4B C23S F41B 178.6(18) . . . . ?
F44B P4B C23S F41B -116.2(18) . . . . ?
C24S P4B C23S F45B 69.3(13) . . . . ?
F42B P4B C23S F45B -80.1(14) . . . . ?
F46B P4B C23S F45B 175.6(13) . . . . ?
F41B P4B C23S F45B -144(2) . . . . ?
F43B P4B C23S F45B 34(2) . . . . ?
F44B P4B C23S F45B 99.4(14) . . . . ?
C24S P4B C23S O2S -17(4) . . . . ?
F42B P4B C23S O2S -166(4) . . . . ?
F45B P4B C23S O2S -86(4) . . . . ?
F46B P4B C23S O2S 89(4) . . . . ?
F41B P4B C23S O2S 129(5) . . . . ?
F43B P4B C23S O2S -52(5) . . . . ?
F44B P4B C23S O2S 13(4) . . . . ?
F42B P4B C23S C24S -149.4(12) . . . . ?
F45B P4B C23S C24S -69.3(13) . . . . ?
F46B P4B C23S C24S 106.3(11) . . . . ?
F41B P4B C23S C24S 146.3(17) . . . . ?
F43B P4B C23S C24S -35.2(19) . . . . ?
F44B P4B C23S C24S 30.1(9) . . . . ?
C24S P4B C23S F44B -30.1(9) . . . . ?
F42B P4B C23S F44B -179.5(13) . . . . ?
F45B P4B C23S F44B -99.4(14) . . . . ?
F46B P4B C23S F44B 76.2(12) . . . . ?
F41B P4B C23S F44B 116.2(18) . . . . ?
F43B P4B C23S F44B -65(2) . . . . ?
P4B F45B C23S F41B -89(2) . . . . ?
C24S F45B C23S F41B -146(2) . . . . ?
C24S F45B C23S P4B -57.2(8) . . . . ?
P4B F45B C23S O2S 162.1(11) . . . . ?
C24S F45B C23S O2S 105.0(8) . . . . ?
P4B F45B C23S C24S 57.2(8) . . . . ?
P4B F45B C23S F44B 66.3(9) . . . . ?
C24S F45B C23S F44B 9.1(10) . . . . ?
C21S O2S C23S F41B -31.9(17) . . . . ?
C21S O2S C23S P4B -161(4) . . . . ?
C21S O2S C23S F45B 114.9(13) . . . . ?
C21S O2S C23S C24S -176.1(9) . . . . ?
C21S O2S C23S F44B -149.3(11) . . . . ?
C24S F44B C23S F41B 147(2) . . . . ?
P4B F44B C23S F41B 86.2(14) . . . . ?
C24S F44B C23S P4B 60.4(17) . . . . ?
C24S F44B C23S F45B -17.8(19) . . . . ?
P4B F44B C23S F45B -78.3(13) . . . . ?
C24S F44B C23S O2S -115.6(18) . . . . ?
P4B F44B C23S O2S -176.0(13) . . . . ?
P4B F44B C23S C24S -60.4(17) . . . . ?
C23S F44B C24S P4B -42.4(7) . . . . ?
P4B F44B C24S C23S 42.4(7) . . . . ?
P4B F44B C24S F45B 62.1(18) . . . . ?
C23S F44B C24S F45B 19.8(19) . . . . ?
P4B F44B C24S F43B -63.0(15) . . . . ?
C23S F44B C24S F43B -105.3(17) . . . . ?
C23S P4B C24S F44B 76(2) . . . . ?
F42B P4B C24S F44B -173(2) . . . . ?
F45B P4B C24S F44B 133(2) . . . . ?
F46B P4B C24S F44B -45(2) . . . . ?
F41B P4B C24S F44B 53(2) . . . . ?
F43B P4B C24S F44B -126(2) . . . . ?
F42B P4B C24S C23S 111(2) . . . . ?
F45B P4B C24S C23S 57.4(13) . . . . ?
F46B P4B C24S C23S -120.6(12) . . . . ?
F41B P4B C24S C23S -23.2(12) . . . . ?
F43B P4B C24S C23S 158.4(12) . . . . ?
F44B P4B C24S C23S -76(2) . . . . ?
C23S P4B C24S F45B -57.4(13) . . . . ?
F42B P4B C24S F45B 54(2) . . . . ?
F46B P4B C24S F45B -178.0(12) . . . . ?
F41B P4B C24S F45B -80.6(12) . . . . ?
F43B P4B C24S F45B 101.0(11) . . . . ?
F44B P4B C24S F45B -133(2) . . . . ?
C23S P4B C24S F43B -158.4(12) . . . . ?
F42B P4B C24S F43B -47(2) . . . . ?
F45B P4B C24S F43B -101.0(11) . . . . ?
F46B P4B C24S F43B 81.0(10) . . . . ?
F41B P4B C24S F43B 178.4(11) . . . . ?
F44B P4B C24S F43B 126(2) . . . . ?
F41B C23S C24S F44B -48(3) . . . . ?
P4B C23S C24S F44B -105.1(19) . . . . ?
F45B C23S C24S F44B 161(2) . . . . ?
O2S C23S C24S F44B 69.6(19) . . . . ?
F41B C23S C24S P4B 57(2) . . . . ?
F45B C23S C24S P4B -94.1(14) . . . . ?
O2S C23S C24S P4B 174.7(14) . . . . ?
F44B C23S C24S P4B 105.1(19) . . . . ?
F41B C23S C24S F45B 151(3) . . . . ?
P4B C23S C24S F45B 94.1(14) . . . . ?
O2S C23S C24S F45B -91.2(13) . . . . ?
F44B C23S C24S F45B -161(2) . . . . ?
F41B C23S C24S F43B 77(3) . . . . ?
P4B C23S C24S F43B 20.0(11) . . . . ?
F45B C23S C24S F43B -74.1(13) . . . . ?
O2S C23S C24S F43B -165.3(10) . . . . ?
F44B C23S C24S F43B 125(2) . . . . ?
C23S F45B C24S F44B -26(3) . . . . ?
P4B F45B C24S F44B -76(2) . . . . ?
C23S F45B C24S P4B 49.8(8) . . . . ?
P4B F45B C24S C23S -49.8(8) . . . . ?
C23S F45B C24S F43B 111.6(10) . . . . ?
P4B F45B C24S F43B 61.8(8) . . . . ?
P4B F43B C24S F44B 80(2) . . . . ?
P4B F43B C24S C23S -15.3(8) . . . . ?
P4B F43B C24S F45B -62.6(9) . . . . ?
C32T C22S C31T N3T -169(6) . . . . ?
C21S C22S C31T N3T -116(5) . . . . ?
C21S C22S C31T C32T 53(4) . . . . ?
C31T C22S C32T C21S 113(3) . . . . ?
C21S C22S C32T C31T -113(3) . . . . ?
O2S C21S C32T C22S -109(5) . . . . ?
C22S C21S C32T C31T 55(3) . . . . ?
O2S C21S C32T C31T -55(3) . . . . ?
C22S C31T C32T C21S -88(5) . . . . ?
